data_7152963
loop_
_publ_author_name
'Chigrinova, Mariya'
'McKay, Craig S.'
'Beaulieu, Louis-Philippe B'
'Udachin, Konstantin A.'
'Beauchemin, Andr\'e M'
'Pezacki, John Paul'

_publ_section_title
;
 Rearrangements and addition reactions of biarylazacyclooctynones and the
 implications to copper-free click chemistry.
;
_journal_issue 21
_journal_name_full 'Organic &amp; biomolecular chemistry'
_journal_page_first 3436
_journal_page_last 3441
_journal_paper_doi 10.1039/c3ob40683k
_journal_volume 11
_journal_year 2013
_chemical_formula_sum 'C18 H13 N O'
_chemical_formula_weight 259.29
_chemical_name_systematic
;
?
;
_space_group_IT_number 14
_symmetry_cell_setting monoclinic
_symmetry_space_group_name_Hall '-P 2ybc'
_symmetry_space_group_name_H-M 'P 1 21/c 1'
_atom_sites_solution_hydrogens geom
_atom_sites_solution_primary direct
_atom_sites_solution_secondary difmap
_audit_creation_method SHELXL-97
_cell_angle_alpha 90.00
_cell_angle_beta 107.401(4)
_cell_angle_gamma 90.00
_cell_formula_units_Z 8
_cell_length_a 17.1888(15)
_cell_length_b 7.7634(6)
_cell_length_c 19.7711(18)
_cell_measurement_temperature 100.0(1)
_cell_volume 2517.6(4)
_computing_cell_refinement 'SAINT (Bruker, 2006)'
_computing_data_collection 'APEX2 (Bruker, 2006)'
_computing_data_reduction 'SAINT (Bruker, 2006)'
_computing_molecular_graphics 'ATOMS V.5.0'
_computing_publication_material 'SHELXL-97 (Sheldrick, 1997)'
_computing_structure_refinement 'SHELXL-97 (Sheldrick, 1997)'
_computing_structure_solution 'SHELXS-97 (Sheldrick, 1990)'
_diffrn_ambient_temperature 100.0(1)
_diffrn_measured_fraction_theta_full 0.997
_diffrn_measured_fraction_theta_max 0.997
_diffrn_measurement_device_type 'Bruker Kappa APEXII CCD'
_diffrn_measurement_method ' \f & \w scans'
_diffrn_radiation_monochromator graphite
_diffrn_radiation_source 'fine-focus sealed tube'
_diffrn_radiation_type MoK\a
_diffrn_radiation_wavelength 0.71070
_diffrn_reflns_av_R_equivalents 0.0365
_diffrn_reflns_av_sigmaI/netI 0.0200
_diffrn_reflns_limit_h_max 21
_diffrn_reflns_limit_h_min -21
_diffrn_reflns_limit_k_max 9
_diffrn_reflns_limit_k_min -8
_diffrn_reflns_limit_l_max 23
_diffrn_reflns_limit_l_min -24
_diffrn_reflns_number 61638
_diffrn_reflns_theta_full 26.37
_diffrn_reflns_theta_max 26.37
_diffrn_reflns_theta_min 1.24
_diffrn_standards_number 0
_exptl_absorpt_coefficient_mu 0.085
_exptl_absorpt_correction_T_max 0.9916
_exptl_absorpt_correction_T_min 0.9508
_exptl_absorpt_correction_type multi-scan
_exptl_absorpt_process_details SADABS
_exptl_crystal_colour orange
_exptl_crystal_density_diffrn 1.368
_exptl_crystal_density_method 'not measured'
_exptl_crystal_description needle
_exptl_crystal_F_000 1088
_exptl_crystal_size_max 0.60
_exptl_crystal_size_mid 0.10
_exptl_crystal_size_min 0.10
_refine_diff_density_max 0.462
_refine_diff_density_min -0.238
_refine_diff_density_rms 0.056
_refine_ls_extinction_method none
_refine_ls_goodness_of_fit_ref 1.029
_refine_ls_hydrogen_treatment mixed
_refine_ls_matrix_type full
_refine_ls_number_parameters 361
_refine_ls_number_reflns 5142
_refine_ls_number_restraints 0
_refine_ls_restrained_S_all 1.029
_refine_ls_R_factor_all 0.0705
_refine_ls_R_factor_gt 0.0475
_refine_ls_shift/su_max 0.000
_refine_ls_shift/su_mean 0.000
_refine_ls_structure_factor_coef Fsqd
_refine_ls_weighting_details 'calc w=1/[\s^2^(Fo^2^)+(0.0948P)^2^+0.6662P] where P=(Fo^2^+2Fc^2^)/3'
_refine_ls_weighting_scheme calc
_refine_ls_wR_factor_gt 0.1370
_refine_ls_wR_factor_ref 0.1623
_reflns_number_gt 3553
_reflns_number_total 5142
_reflns_threshold_expression >2sigma(I)
_cod_data_source_file c3ob40683k.txt
_cod_data_source_block masha07
_cod_original_sg_symbol_H-M P2(1)/c
_cod_database_code 7152963

loop_
_symmetry_equiv_pos_as_xyz
'x, y, z'
'-x, y+1/2, -z+1/2'
'-x, -y, -z'
'x, -y-1/2, z-1/2'

loop_
_atom_site_label
_atom_site_type_symbol
_atom_site_fract_x
_atom_site_fract_y
_atom_site_fract_z
_atom_site_U_iso_or_equiv
_atom_site_adp_type
_atom_site_occupancy
_atom_site_symmetry_multiplicity
_atom_site_calc_flag
_atom_site_refinement_flags
O1 O 0.11109(7) 0.46019(14) -0.11654(6) 0.0275(3) Uani 1 1 d .
N1 N 0.30712(7) 0.72248(15) 0.06866(6) 0.0156(3) Uani 1 1 d .
C1 C 0.23789(9) 0.74223(18) 0.09221(8) 0.0165(3) Uani 1 1 d .
C2 C 0.23171(9) 0.81935(18) 0.15366(8) 0.0178(3) Uani 1 1 d .
H2 H 0.2777 0.8698 0.1871 0.021 Uiso 1 1 calc R
C3 C 0.15571(10) 0.81988(19) 0.16437(8) 0.0208(4) Uani 1 1 d .
H3 H 0.1496 0.8711 0.2061 0.025 Uiso 1 1 calc R
C4 C 0.08762(10) 0.74656(19) 0.11496(8) 0.0222(4) Uani 1 1 d .
H4 H 0.0363 0.7486 0.1239 0.027 Uiso 1 1 calc R
C5 C 0.09391(9) 0.67128(19) 0.05346(8) 0.0206(3) Uani 1 1 d .
H5 H 0.0473 0.6231 0.0200 0.025 Uiso 1 1 calc R
C6 C 0.16998(9) 0.66722(18) 0.04132(7) 0.0167(3) Uani 1 1 d .
C7 C 0.20134(9) 0.60120(18) -0.01328(7) 0.0166(3) Uani 1 1 d .
C8 C 0.17832(9) 0.51279(18) -0.08084(8) 0.0191(3) Uani 1 1 d .
C9 C 0.25664(9) 0.49941(18) -0.10082(8) 0.0186(3) Uani 1 1 d .
C10 C 0.32137(9) 0.57609(18) -0.04731(7) 0.0171(3) Uani 1 1 d .
C11 C 0.28320(9) 0.63791(17) 0.00604(7) 0.0153(3) Uani 1 1 d .
C12 C 0.26911(10) 0.42888(19) -0.16031(8) 0.0230(4) Uani 1 1 d .
H12 H 0.2254 0.3776 -0.1959 0.028 Uiso 1 1 calc R
C13 C 0.34757(10) 0.4341(2) -0.16740(8) 0.0248(4) Uani 1 1 d .
H13 H 0.3573 0.3858 -0.2083 0.030 Uiso 1 1 calc R
C14 C 0.41104(10) 0.5086(2) -0.11554(8) 0.0230(4) Uani 1 1 d .
H14 H 0.4639 0.5118 -0.1215 0.028 Uiso 1 1 calc R
C15 C 0.39889(10) 0.57999(19) -0.05416(8) 0.0203(3) Uani 1 1 d .
H15 H 0.4429 0.6296 -0.0183 0.024 Uiso 1 1 calc R
C16 C 0.38862(9) 0.78776(19) 0.10559(7) 0.0176(3) Uani 1 1 d .
H16B H 0.3851 0.9129 0.1138 0.021 Uiso 1 1 calc R
H16A H 0.4242 0.7715 0.0749 0.021 Uiso 1 1 calc R
C17 C 0.42673(8) 0.70101(19) 0.17496(7) 0.0176(3) Uani 1 1 d .
H17 H 0.4240 0.5791 0.1774 0.021 Uiso 1 1 calc R
C18 C 0.46414(9) 0.7876(2) 0.23299(8) 0.0235(4) Uani 1 1 d .
H18B H 0.4675 0.9096 0.2315 0.028 Uiso 1 1 calc R
H18A H 0.4877 0.7279 0.2762 0.028 Uiso 1 1 calc R
O1A O 0.39700(6) 0.20942(14) 0.61079(5) 0.0250(3) Uani 1 1 d .
N1A N 0.19161(7) 0.46680(15) 0.43120(6) 0.0152(3) Uani 1 1 d .
C1A C 0.18501(9) 0.31687(18) 0.54894(7) 0.0168(3) Uani 1 1 d .
C2A C 0.10859(10) 0.31446(18) 0.55843(8) 0.0198(3) Uani 1 1 d .
H2A H 0.0628 0.3620 0.5238 0.024 Uiso 1 1 calc R
C3A C 0.10047(10) 0.23975(19) 0.62067(8) 0.0212(4) Uani 1 1 d .
H3A H 0.0484 0.2371 0.6282 0.025 Uiso 1 1 calc R
C4A C 0.16673(10) 0.17011(19) 0.67109(8) 0.0219(4) Uani 1 1 d .
H4A H 0.1598 0.1209 0.7129 0.026 Uiso 1 1 calc R
C5A C 0.24397(10) 0.17129(19) 0.66129(8) 0.0206(4) Uani 1 1 d .
H5A H 0.2896 0.1230 0.6959 0.025 Uiso 1 1 calc R
C6A C 0.25253(9) 0.24339(18) 0.60081(7) 0.0181(3) Uani 1 1 d .
C7A C 0.32839(9) 0.26020(18) 0.57738(7) 0.0181(3) Uani 1 1 d .
C8A C 0.30125(9) 0.34879(18) 0.51001(7) 0.0165(3) Uani 1 1 d .
C9A C 0.21912(9) 0.38176(17) 0.49343(7) 0.0153(3) Uani 1 1 d .
C10A C 0.32902(9) 0.41914(17) 0.45403(7) 0.0155(3) Uani 1 1 d .
C11A C 0.40387(9) 0.43005(18) 0.43983(8) 0.0184(3) Uani 1 1 d .
H11A H 0.4518 0.3827 0.4718 0.022 Uiso 1 1 calc R
C12A C 0.40669(9) 0.51123(19) 0.37830(8) 0.0192(3) Uani 1 1 d .
H12A H 0.4571 0.5195 0.3681 0.023 Uiso 1 1 calc R
C13A C 0.33624(9) 0.58152(19) 0.33085(8) 0.0179(3) Uani 1 1 d .
H13A H 0.3399 0.6361 0.2889 0.021 Uiso 1 1 calc R
C14A C 0.26150(9) 0.57327(18) 0.34366(7) 0.0165(3) Uani 1 1 d .
H14A H 0.2139 0.6213 0.3115 0.020 Uiso 1 1 calc R
C15A C 0.25907(8) 0.49187(18) 0.40542(7) 0.0152(3) Uani 1 1 d .
C16A C 0.10888(8) 0.52862(19) 0.39675(7) 0.0165(3) Uani 1 1 d .
H16D H 0.1101 0.6554 0.3916 0.020 Uiso 1 1 calc R
H16C H 0.0741 0.5018 0.4273 0.020 Uiso 1 1 calc R
C17A C 0.07196(8) 0.44946(19) 0.32523(7) 0.0181(3) Uani 1 1 d .
H17A H 0.0758 0.3283 0.3203 0.022 Uiso 1 1 calc R
C18A C 0.03445(9) 0.5411(2) 0.26906(8) 0.0247(4) Uani 1 1 d .
H18D H 0.0300 0.6624 0.2729 0.030 Uiso 1 1 calc R
H18C H 0.0118 0.4860 0.2246 0.030 Uiso 1 1 calc R

loop_
_atom_site_aniso_label
_atom_site_aniso_U_11
_atom_site_aniso_U_22
_atom_site_aniso_U_33
_atom_site_aniso_U_23
_atom_site_aniso_U_13
_atom_site_aniso_U_12
O1 0.0249(6) 0.0238(6) 0.0251(6) -0.0035(5) -0.0058(5) -0.0035(5)
N1 0.0173(6) 0.0151(6) 0.0126(6) 0.0006(5) 0.0014(5) -0.0004(5)
C1 0.0193(8) 0.0108(7) 0.0176(7) 0.0058(5) 0.0027(6) 0.0023(6)
C2 0.0220(8) 0.0133(7) 0.0165(7) 0.0023(6) 0.0033(6) 0.0021(6)
C3 0.0284(9) 0.0165(8) 0.0181(8) 0.0034(6) 0.0077(7) 0.0054(6)
C4 0.0211(8) 0.0179(8) 0.0289(9) 0.0069(6) 0.0096(7) 0.0057(6)
C5 0.0200(8) 0.0153(8) 0.0224(8) 0.0041(6) -0.0001(6) 0.0008(6)
C6 0.0221(8) 0.0097(7) 0.0159(7) 0.0038(5) 0.0020(6) 0.0021(6)
C7 0.0188(7) 0.0113(7) 0.0158(7) 0.0028(5) -0.0006(6) 0.0003(6)
C8 0.0234(8) 0.0108(7) 0.0181(8) 0.0034(6) -0.0015(6) 0.0008(6)
C9 0.0270(8) 0.0104(7) 0.0156(7) 0.0049(5) 0.0020(6) 0.0028(6)
C10 0.0265(8) 0.0100(7) 0.0131(7) 0.0040(5) 0.0035(6) 0.0030(6)
C11 0.0200(8) 0.0099(7) 0.0129(7) 0.0037(5) 0.0001(6) 0.0008(5)
C12 0.0344(9) 0.0132(8) 0.0171(8) 0.0016(6) 0.0012(7) 0.0029(6)
C13 0.0415(10) 0.0174(8) 0.0162(8) 0.0023(6) 0.0099(7) 0.0067(7)
C14 0.0300(9) 0.0173(8) 0.0246(8) 0.0052(6) 0.0124(7) 0.0064(7)
C15 0.0248(8) 0.0159(8) 0.0184(8) 0.0027(6) 0.0038(6) 0.0017(6)
C16 0.0165(8) 0.0173(8) 0.0163(8) 0.0005(6) 0.0007(6) -0.0050(6)
C17 0.0146(7) 0.0177(8) 0.0188(8) 0.0020(6) 0.0026(6) 0.0010(6)
C18 0.0245(8) 0.0264(9) 0.0187(8) 0.0003(6) 0.0051(7) -0.0032(7)
O1A 0.0211(6) 0.0235(6) 0.0241(6) 0.0039(5) -0.0027(5) 0.0024(5)
N1A 0.0168(6) 0.0157(6) 0.0122(6) 0.0002(5) 0.0032(5) -0.0011(5)
C1A 0.0282(8) 0.0092(7) 0.0121(7) -0.0031(5) 0.0049(6) -0.0050(6)
C2A 0.0266(8) 0.0148(7) 0.0171(8) -0.0014(6) 0.0054(6) -0.0021(6)
C3A 0.0284(9) 0.0180(8) 0.0201(8) -0.0022(6) 0.0117(7) -0.0035(6)
C4A 0.0370(9) 0.0157(8) 0.0141(8) -0.0022(6) 0.0095(7) -0.0047(7)
C5A 0.0301(9) 0.0139(8) 0.0156(8) -0.0012(6) 0.0033(7) -0.0022(6)
C6A 0.0259(8) 0.0110(7) 0.0155(7) -0.0049(5) 0.0035(6) -0.0034(6)
C7A 0.0236(8) 0.0116(7) 0.0152(7) -0.0021(5) 0.0001(6) -0.0023(6)
C8A 0.0201(7) 0.0119(7) 0.0143(7) -0.0023(5) 0.0004(6) -0.0017(6)
C9A 0.0196(7) 0.0100(7) 0.0135(7) -0.0033(5) 0.0007(6) -0.0016(5)
C10A 0.0219(8) 0.0103(7) 0.0135(7) -0.0033(5) 0.0041(6) -0.0034(6)
C11A 0.0190(8) 0.0134(7) 0.0199(8) -0.0014(6) 0.0015(6) 0.0011(6)
C12A 0.0188(8) 0.0168(8) 0.0240(8) -0.0032(6) 0.0093(6) -0.0029(6)
C13A 0.0243(8) 0.0151(8) 0.0154(7) -0.0022(6) 0.0076(6) -0.0037(6)
C14A 0.0198(8) 0.0128(7) 0.0154(7) -0.0024(5) 0.0031(6) -0.0025(6)
C15A 0.0178(7) 0.0118(7) 0.0161(7) -0.0058(5) 0.0050(6) -0.0028(6)
C16A 0.0144(7) 0.0169(8) 0.0158(7) -0.0002(6) 0.0006(6) 0.0027(6)
C17A 0.0135(7) 0.0189(8) 0.0204(8) -0.0018(6) 0.0029(6) -0.0007(6)
C18A 0.0252(9) 0.0258(9) 0.0213(8) 0.0010(6) 0.0043(7) 0.0021(7)

loop_
_atom_type_symbol
_atom_type_description
_atom_type_scat_dispersion_real
_atom_type_scat_dispersion_imag
_atom_type_scat_source
C C 0.0033 0.0016 'International Tables Vol C Tables 4.2.6.8 and 6.1.1.4'
H H 0.0000 0.0000 'International Tables Vol C Tables 4.2.6.8 and 6.1.1.4'
N N 0.0061 0.0033 'International Tables Vol C Tables 4.2.6.8 and 6.1.1.4'
O O 0.0106 0.0060 'International Tables Vol C Tables 4.2.6.8 and 6.1.1.4'

loop_
_geom_angle_atom_site_label_1
_geom_angle_atom_site_label_2
_geom_angle_atom_site_label_3
_geom_angle
C11 N1 C1 107.43(12)
C11 N1 C16 127.49(12)
C1 N1 C16 125.06(12)
C2 C1 N1 129.02(13)
C2 C1 C6 122.43(14)
N1 C1 C6 108.55(12)
C3 C2 C1 117.27(14)
C2 C3 C4 121.45(14)
C5 C4 C3 121.08(14)
C4 C5 C6 118.92(14)
C5 C6 C1 118.84(13)
C5 C6 C7 135.78(14)
C1 C6 C7 105.38(13)
C11 C7 C6 107.47(13)
C11 C7 C8 109.24(14)
C6 C7 C8 143.28(14)
O1 C8 C7 129.60(14)
O1 C8 C9 125.67(14)
C7 C8 C9 104.72(12)
C12 C9 C10 121.27(15)
C12 C9 C8 129.03(14)
C10 C9 C8 109.70(13)
C15 C10 C9 120.13(14)
C15 C10 C11 135.27(14)
C9 C10 C11 104.60(13)
N1 C11 C7 111.17(13)
N1 C11 C10 137.08(13)
C7 C11 C10 111.74(13)
C9 C12 C13 118.53(15)
C14 C13 C12 120.61(14)
C13 C14 C15 121.20(15)
C10 C15 C14 118.26(14)
N1 C16 C17 113.20(12)
C18 C17 C16 122.36(14)
C9A N1A C15A 107.12(11)
C9A N1A C16A 127.70(12)
C15A N1A C16A 125.15(12)
C2A C1A C6A 120.13(13)
C2A C1A C9A 135.19(14)
C6A C1A C9A 104.68(13)
C1A C2A C3A 118.17(14)
C4A C3A C2A 121.20(15)
C3A C4A C5A 120.67(14)
C6A C5A C4A 118.62(14)
C5A C6A C1A 121.21(14)
C5A C6A C7A 129.08(14)
C1A C6A C7A 109.71(12)
O1A C7A C8A 129.74(14)
O1A C7A C6A 125.62(13)
C8A C7A C6A 104.63(12)
C9A C8A C10A 107.43(13)
C9A C8A C7A 109.47(13)
C10A C8A C7A 143.08(14)
N1A C9A C8A 111.28(13)
N1A C9A C1A 137.22(14)
C8A C9A C1A 111.50(13)
C11A C10A C15A 119.07(13)
C11A C10A C8A 135.60(13)
C15A C10A C8A 105.33(12)
C12A C11A C10A 118.69(14)
C11A C12A C13A 121.03(14)
C14A C13A C12A 121.54(14)
C13A C14A C15A 117.17(14)
C14A C15A N1A 128.66(13)
C14A C15A C10A 122.50(13)
N1A C15A C10A 108.84(12)
N1A C16A C17A 112.56(12)
C18A C17A C16A 122.55(14)

loop_
_geom_bond_atom_site_label_1
_geom_bond_atom_site_label_2
_geom_bond_distance
O1 C8 1.2298(18)
N1 C11 1.3522(18)
N1 C1 1.4098(18)
N1 C16 1.4631(18)
C1 C2 1.387(2)
C1 C6 1.418(2)
C2 C3 1.384(2)
C3 C4 1.401(2)
C4 C5 1.382(2)
C5 C6 1.399(2)
C6 C7 1.438(2)
C7 C11 1.373(2)
C7 C8 1.448(2)
C8 C9 1.516(2)
C9 C12 1.371(2)
C9 C10 1.417(2)
C10 C15 1.379(2)
C10 C11 1.479(2)
C12 C13 1.398(2)
C13 C14 1.381(2)
C14 C15 1.405(2)
C16 C17 1.4922(19)
C17 C18 1.319(2)
O1A C7A 1.2315(18)
N1A C9A 1.3510(17)
N1A C15A 1.4127(18)
N1A C16A 1.4619(18)
C1A C2A 1.382(2)
C1A C6A 1.419(2)
C1A C9A 1.4788(19)
C2A C3A 1.405(2)
C3A C4A 1.380(2)
C4A C5A 1.398(2)
C5A C6A 1.367(2)
C6A C7A 1.514(2)
C7A C8A 1.447(2)
C8A C9A 1.375(2)
C8A C10A 1.438(2)
C10A C11A 1.399(2)
C10A C15A 1.413(2)
C11A C12A 1.384(2)
C12A C13A 1.402(2)
C13A C14A 1.383(2)
C14A C15A 1.387(2)
C16A C17A 1.4976(19)
C17A C18A 1.314(2)
